data_7117276
loop_
_publ_author_name
'Stephanie Norsikian'
'Margaux Beretta'
'Alexandre Cannillo'
'Amelie Martin'
'Pascal Retailleau'
'Jean-Marie Beau'

_publ_section_title
;
 Synthesis of enantioenriched 1,2-trans-diamines using the borono-Mannich
 reaction with N-protected alpha-amino aldehydes
;
_journal_name_full Chem.Commun.
_journal_page_first 9991
_journal_paper_doi 10.1039/C5cc01716E
_journal_volume 51
_journal_year 2015
_chemical_formula_moiety 'C30 H34 N2 O2 S'
_chemical_formula_sum 'C30 H34 N2 O2 S'
_chemical_formula_weight 486.65
_space_group_crystal_system monoclinic
_space_group_IT_number 14
_space_group_name_Hall '-P 2ybc'
_space_group_name_H-M_alt 'P 1 21/c 1'
_symmetry_space_group_name_Hall '-P 2ybc'
_symmetry_space_group_name_H-M 'P 1 21/c 1'
_atom_sites_solution_hydrogens constr
_atom_sites_solution_primary direct
_atom_sites_solution_secondary difmap
_audit_creation_method SHELXL-2014/7
_audit_update_record
;
2015-01-16 deposited with the CCDC.
2015-05-08 downloaded from the CCDC.
;
_cell_angle_alpha 90
_cell_angle_beta 100.185(2)
_cell_angle_gamma 90
_cell_formula_units_Z 4
_cell_length_a 11.426(1)
_cell_length_b 16.485(1)
_cell_length_c 15.147(1)
_cell_measurement_reflns_used 5767
_cell_measurement_temperature 293(2)
_cell_measurement_theta_max 26.373
_cell_measurement_theta_min 0.998
_cell_volume 2808.1(4)
_computing_cell_refinement 'DENZO (Otwinowski & Minor, 1997); COLLECT (Nonius B.V., 1999)'
_computing_data_collection 'DENZO (Otwinowski & Minor, 1997); COLLECT (Nonius B.V., 1999)'
_computing_data_reduction 'SCALEPACK (Otwinowski & Minor, 1997)'
_computing_molecular_graphics 'PLATON (Spek, 2003)'
_computing_publication_material 'SHELXL-2014/7 (Sheldrick, 2014)'
_computing_structure_refinement 'SHELXL-2014/7 (Sheldrick, 2014),SHELXLE (C.Hubschle, G.Sheldrick and B.Dittrich (2011)'
_computing_structure_solution 'SHELXS97 (Sheldrick, 2008)'
_diffrn_ambient_temperature 293(2)
_diffrn_detector_area_resol_mean 9
_diffrn_measured_fraction_theta_full 0.995
_diffrn_measured_fraction_theta_max 0.994
_diffrn_measurement_device_type 'Nonius kappa-CCD diffractometer'
_diffrn_measurement_method 'phi and omega scans'
_diffrn_radiation_monochromator graphite
_diffrn_radiation_type MoK\a
_diffrn_radiation_wavelength 0.71070
_diffrn_reflns_av_R_equivalents 0.0252
_diffrn_reflns_av_unetI/netI 0.0326
_diffrn_reflns_Laue_measured_fraction_full 0.995
_diffrn_reflns_Laue_measured_fraction_max 0.994
_diffrn_reflns_limit_h_max 14
_diffrn_reflns_limit_h_min -14
_diffrn_reflns_limit_k_max 20
_diffrn_reflns_limit_k_min -20
_diffrn_reflns_limit_l_max 18
_diffrn_reflns_limit_l_min -18
_diffrn_reflns_number 28991
_diffrn_reflns_point_group_measured_fraction_full 0.995
_diffrn_reflns_point_group_measured_fraction_max 0.994
_diffrn_reflns_theta_full 25.242
_diffrn_reflns_theta_max 26.390
_diffrn_reflns_theta_min 2.748
_diffrn_source 'fine-focus sealed tube'
_diffrn_source_type 'Nonius Kappa CCD'
_diffrn_standards_interval_count .
_diffrn_standards_interval_time .
_diffrn_standards_number 0
_exptl_absorpt_coefficient_mu 0.143
_exptl_absorpt_correction_T_max 0.95
_exptl_absorpt_correction_T_min 0.91
_exptl_absorpt_correction_type multi-scan
_exptl_absorpt_process_details 'Scalepack (Otwinowski & Minor, 1997)'
_exptl_crystal_colour colourless
_exptl_crystal_density_diffrn 1.151
_exptl_crystal_description block
_exptl_crystal_F_000 1040
_exptl_crystal_recrystallization_method 'Re-crystallisation from solvent'
_exptl_crystal_size_max 0.55
_exptl_crystal_size_mid 0.49
_exptl_crystal_size_min 0.38
_refine_diff_density_max 0.198
_refine_diff_density_min -0.297
_refine_diff_density_rms 0.043
_refine_ls_extinction_coef .
_refine_ls_extinction_method none
_refine_ls_goodness_of_fit_ref 1.024
_refine_ls_hydrogen_treatment mixed
_refine_ls_matrix_type full
_refine_ls_number_parameters 320
_refine_ls_number_reflns 5714
_refine_ls_number_restraints 1
_refine_ls_restrained_S_all 1.024
_refine_ls_R_factor_all 0.0744
_refine_ls_R_factor_gt 0.0497
_refine_ls_shift/su_max 0.001
_refine_ls_shift/su_mean 0.000
_refine_ls_structure_factor_coef Fsqd
_refine_ls_weighting_details 'w=1/[\s^2^(Fo^2^)+(0.0778P)^2^+0.6418P] where P=(Fo^2^+2Fc^2^)/3'
_refine_ls_weighting_scheme calc
_refine_ls_wR_factor_gt 0.1262
_refine_ls_wR_factor_ref 0.1489
_reflns_Friedel_coverage 0.000
_reflns_Friedel_fraction_full .
_reflns_Friedel_fraction_max .
_reflns_number_gt 4122
_reflns_number_total 5723
_reflns_threshold_expression 'I > 2\s(I)'
_cod_data_source_file c5cc01716e2.cif
_cod_data_source_block sn584
_cod_database_code 7117276
_shelx_shelxl_version_number 2014/7
_shelx_space_group_comment
;
The symmetry employed for this shelxl refinement is uniquely defined
by the following loop, which should always be used as a source of
symmetry information in preference to the above space-group names.
They are only intended as comments.
;
_shelx_estimated_absorpt_t_min 0.986
_shelx_estimated_absorpt_t_max 0.986

loop_
_space_group_symop_operation_xyz
'x, y, z'
'-x, y+1/2, -z+1/2'
'-x, -y, -z'
'x, -y-1/2, z-1/2'

loop_
_atom_site_label
_atom_site_type_symbol
_atom_site_fract_x
_atom_site_fract_y
_atom_site_fract_z
_atom_site_U_iso_or_equiv
_atom_site_adp_type
_atom_site_occupancy
_atom_site_site_symmetry_order
_atom_site_calc_flag
_atom_site_refinement_flags_posn
_atom_site_refinement_flags_adp
_atom_site_refinement_flags_occupancy
_atom_site_disorder_assembly
_atom_site_disorder_group
S1 S 0.33223(4) 0.46774(3) 0.54589(3) 0.04906(16) Uani 1 1 d . . . . .
O1 O 0.43943(11) 0.50743(9) 0.58848(9) 0.0607(4) Uani 1 1 d . . . . .
O2 O 0.25793(11) 0.42942(8) 0.60054(9) 0.0595(3) Uani 1 1 d . . . . .
N1 N 0.37236(13) 0.39955(9) 0.48113(11) 0.0510(4) Uani 1 1 d D . . . .
H1N H 0.4275(16) 0.4154(13) 0.4569(13) 0.061 Uiso 1 1 d D U . . .
N2 N 0.22482(15) 0.19759(10) 0.46551(11) 0.0592(4) Uani 1 1 d . . . . .
C1 C 0.2870(2) 0.33009(13) 0.33967(13) 0.0686(6) Uani 1 1 d . . . . .
H1A H 0.3677 0.3291 0.3277 0.082 Uiso 1 1 calc R U . . .
H1B H 0.2497 0.2792 0.3183 0.082 Uiso 1 1 calc R U . . .
C2 C 0.29290(16) 0.33429(11) 0.44113(12) 0.0515(4) Uani 1 1 d . . . . .
H2 H 0.2128 0.3460 0.4526 0.062 Uiso 1 1 calc R U . . .
C3 C 0.33128(17) 0.25025(11) 0.48223(12) 0.0538(4) Uani 1 1 d . . . . .
H3 H 0.3879 0.2278 0.4471 0.065 Uiso 1 1 calc R U . . .
C4 C 0.39400(17) 0.25306(12) 0.57785(13) 0.0583(5) Uani 1 1 d . . . . .
H4 H 0.3582 0.2814 0.6191 0.070 Uiso 1 1 calc R U . . .
C5 C 0.49703(18) 0.21763(12) 0.60672(14) 0.0618(5) Uani 1 1 d . . . . .
H5 H 0.5302 0.1891 0.5643 0.074 Uiso 1 1 calc R U . . .
C6 C 0.56541(18) 0.21817(13) 0.69863(14) 0.0630(5) Uani 1 1 d . . . . .
C7 C 0.5459(2) 0.27381(16) 0.76160(15) 0.0736(6) Uani 1 1 d . . . . .
H7 H 0.4870 0.3129 0.7466 0.088 Uiso 1 1 calc R U . . .
C8 C 0.6135(2) 0.27252(19) 0.84839(17) 0.0889(8) Uani 1 1 d . . . . .
H8 H 0.5991 0.3103 0.8908 0.107 Uiso 1 1 calc R U . . .
C9 C 0.7007(3) 0.2154(2) 0.8703(2) 0.0984(9) Uani 1 1 d . . . . .
H9 H 0.7457 0.2143 0.9278 0.118 Uiso 1 1 calc R U . . .
C10 C 0.7217(3) 0.1607(2) 0.8088(2) 0.1067(10) Uani 1 1 d . . . . .
H10 H 0.7812 0.1222 0.8242 0.128 Uiso 1 1 calc R U . . .
C11 C 0.6558(2) 0.16145(16) 0.72330(18) 0.0873(8) Uani 1 1 d . . . . .
H11 H 0.6719 0.1236 0.6815 0.105 Uiso 1 1 calc R U . . .
C12 C 0.2215(3) 0.39750(13) 0.28640(14) 0.0767(7) Uani 1 1 d . . . . .
C13 C 0.1022(3) 0.41036(17) 0.28778(19) 0.0984(9) Uani 1 1 d . . . . .
H13 H 0.0637 0.3780 0.3240 0.118 Uiso 1 1 calc R U . . .
C14 C 0.0395(4) 0.4703(2) 0.2363(3) 0.1331(15) Uani 1 1 d . . . . .
H14 H -0.0407 0.4780 0.2382 0.160 Uiso 1 1 calc R U . . .
C15 C 0.0933(6) 0.5172(3) 0.1839(3) 0.150(2) Uani 1 1 d . . . . .
H15 H 0.0501 0.5578 0.1500 0.180 Uiso 1 1 calc R U . . .
C16 C 0.2122(6) 0.5066(2) 0.1793(2) 0.1467(19) Uani 1 1 d . . . . .
H16 H 0.2484 0.5390 0.1416 0.176 Uiso 1 1 calc R U . . .
C17 C 0.2778(4) 0.44613(17) 0.23249(18) 0.1101(11) Uani 1 1 d . . . . .
H17 H 0.3583 0.4391 0.2313 0.132 Uiso 1 1 calc R U . . .
C18 C 0.14326(19) 0.21015(14) 0.52907(14) 0.0659(5) Uani 1 1 d . . . . .
H18A H 0.1505 0.2656 0.5509 0.079 Uiso 1 1 calc R U . . .
H18B H 0.1653 0.1743 0.5800 0.079 Uiso 1 1 calc R U . . .
C19 C 0.0172(2) 0.19421(16) 0.48656(15) 0.0755(6) Uani 1 1 d . . . . .
H19 H -0.0119 0.2221 0.4339 0.091 Uiso 1 1 calc R U . . .
C20 C -0.0549(3) 0.1454(2) 0.5162(2) 0.1043(9) Uani 1 1 d . . . . .
H20A H -0.0296 0.1162 0.5686 0.125 Uiso 1 1 calc R U . . .
H20B H -0.1322 0.1393 0.4851 0.125 Uiso 1 1 calc R U . . .
C21 C 0.2544(2) 0.11135(13) 0.45869(17) 0.0773(6) Uani 1 1 d . . . . .
H21A H 0.1851 0.0788 0.4637 0.093 Uiso 1 1 calc R U . . .
H21B H 0.3171 0.0971 0.5082 0.093 Uiso 1 1 calc R U . . .
C22 C 0.2939(3) 0.09189(15) 0.3726(2) 0.0940(8) Uani 1 1 d . . . . .
H22 H 0.2463 0.1102 0.3202 0.113 Uiso 1 1 calc R U . . .
C23 C 0.3884(4) 0.0519(2) 0.3642(3) 0.1391(15) Uani 1 1 d . . . . .
H23A H 0.4386 0.0324 0.4149 0.167 Uiso 1 1 calc R U . . .
H23B H 0.4063 0.0425 0.3075 0.167 Uiso 1 1 calc R U . . .
C24 C 0.24488(15) 0.54013(10) 0.47808(13) 0.0481(4) Uani 1 1 d . . . . .
C25 C 0.29275(17) 0.58492(13) 0.41658(15) 0.0633(5) Uani 1 1 d . . . . .
H25 H 0.3725 0.5789 0.4123 0.076 Uiso 1 1 calc R U . . .
C26 C 0.22274(19) 0.63844(13) 0.36168(15) 0.0670(5) Uani 1 1 d . . . . .
H26 H 0.2558 0.6682 0.3201 0.080 Uiso 1 1 calc R U . . .
C27 C 0.10400(18) 0.64925(12) 0.36654(14) 0.0601(5) Uani 1 1 d . . . . .
C28 C 0.05919(17) 0.60621(14) 0.43081(16) 0.0698(6) Uani 1 1 d . . . . .
H28 H -0.0197 0.6139 0.4368 0.084 Uiso 1 1 calc R U . . .
C29 C 0.12819(16) 0.55178(13) 0.48677(15) 0.0615(5) Uani 1 1 d . . . . .
H29 H 0.0961 0.5233 0.5299 0.074 Uiso 1 1 calc R U . . .
C30 C 0.0270(2) 0.70465(17) 0.30146(17) 0.0846(7) Uani 1 1 d . . . . .
H30A H -0.0526 0.7043 0.3137 0.127 Uiso 1 1 calc R U . . .
H30B H 0.0264 0.6861 0.2413 0.127 Uiso 1 1 calc R U . . .
H30C H 0.0583 0.7588 0.3079 0.127 Uiso 1 1 calc R U . . .

loop_
_atom_site_aniso_label
_atom_site_aniso_U_11
_atom_site_aniso_U_22
_atom_site_aniso_U_33
_atom_site_aniso_U_23
_atom_site_aniso_U_13
_atom_site_aniso_U_12
S1 0.0359(2) 0.0525(3) 0.0568(3) -0.00672(19) 0.00302(19) 0.00219(18)
O1 0.0401(7) 0.0707(9) 0.0668(8) -0.0165(7) -0.0031(6) -0.0005(6)
O2 0.0506(7) 0.0660(9) 0.0632(8) 0.0015(6) 0.0134(6) 0.0023(6)
N1 0.0430(8) 0.0490(8) 0.0608(9) -0.0044(7) 0.0087(7) 0.0021(7)
N2 0.0653(10) 0.0492(9) 0.0610(9) -0.0058(7) 0.0056(8) -0.0031(8)
C1 0.0915(16) 0.0571(12) 0.0529(11) -0.0036(9) 0.0016(10) 0.0077(11)
C2 0.0491(10) 0.0481(10) 0.0535(10) -0.0019(8) -0.0012(8) 0.0039(8)
C3 0.0553(11) 0.0478(10) 0.0555(10) -0.0013(8) 0.0024(8) 0.0041(8)
C4 0.0586(11) 0.0527(11) 0.0600(11) 0.0012(9) 0.0004(9) 0.0027(9)
C5 0.0614(12) 0.0580(11) 0.0627(12) 0.0075(9) 0.0018(9) 0.0064(10)
C6 0.0576(11) 0.0625(12) 0.0648(12) 0.0147(10) -0.0001(10) -0.0062(10)
C7 0.0580(12) 0.0907(17) 0.0687(13) 0.0066(12) 0.0021(10) -0.0082(11)
C8 0.0805(17) 0.116(2) 0.0675(14) 0.0007(14) 0.0063(13) -0.0240(16)
C9 0.0908(19) 0.116(2) 0.0763(17) 0.0352(17) -0.0177(15) -0.0220(18)
C10 0.102(2) 0.098(2) 0.103(2) 0.0347(19) -0.0288(18) 0.0087(17)
C11 0.0866(17) 0.0737(15) 0.0907(17) 0.0196(13) -0.0144(14) 0.0108(13)
C12 0.119(2) 0.0514(11) 0.0486(11) -0.0052(9) -0.0145(12) 0.0006(13)
C13 0.112(2) 0.0761(17) 0.0882(18) 0.0039(14) -0.0332(17) 0.0099(16)
C14 0.155(3) 0.105(3) 0.110(2) -0.008(2) -0.054(3) 0.036(2)
C15 0.262(6) 0.082(2) 0.084(2) 0.0072(18) -0.027(3) 0.043(3)
C16 0.285(6) 0.080(2) 0.0707(19) 0.0145(16) 0.018(3) 0.004(3)
C17 0.186(4) 0.0747(17) 0.0681(15) 0.0039(13) 0.0172(19) -0.006(2)
C18 0.0660(13) 0.0708(13) 0.0582(11) -0.0022(10) 0.0038(10) -0.0058(11)
C19 0.0718(14) 0.0879(16) 0.0634(13) -0.0034(12) 0.0031(11) -0.0072(13)
C20 0.0844(18) 0.118(2) 0.107(2) -0.0159(18) 0.0081(16) -0.0292(17)
C21 0.0970(17) 0.0520(12) 0.0813(15) -0.0022(11) 0.0113(13) -0.0061(12)
C22 0.134(2) 0.0535(13) 0.0976(19) -0.0146(13) 0.0277(18) -0.0008(15)
C23 0.186(4) 0.081(2) 0.166(4) -0.024(2) 0.075(3) 0.009(2)
C24 0.0351(8) 0.0452(9) 0.0630(11) -0.0084(8) 0.0054(8) -0.0003(7)
C25 0.0401(9) 0.0718(13) 0.0786(13) 0.0067(11) 0.0122(9) 0.0030(9)
C26 0.0576(12) 0.0691(13) 0.0761(13) 0.0116(11) 0.0167(10) 0.0029(10)
C27 0.0541(11) 0.0566(11) 0.0680(12) -0.0018(10) 0.0065(9) 0.0090(9)
C28 0.0396(10) 0.0712(13) 0.0989(16) 0.0113(12) 0.0128(10) 0.0102(9)
C29 0.0386(9) 0.0618(12) 0.0839(14) 0.0082(10) 0.0107(10) 0.0004(8)
C30 0.0793(16) 0.0875(17) 0.0848(16) 0.0132(13) 0.0086(13) 0.0247(14)

loop_
_atom_type_symbol
_atom_type_description
_atom_type_scat_dispersion_real
_atom_type_scat_dispersion_imag
_atom_type_scat_source
C C 0.0033 0.0016 'International Tables Vol C Tables 4.2.6.8 and 6.1.1.4'
H H 0.0000 0.0000 'International Tables Vol C Tables 4.2.6.8 and 6.1.1.4'
O O 0.0106 0.0060 'International Tables Vol C Tables 4.2.6.8 and 6.1.1.4'
S S 0.1246 0.1234 'International Tables Vol C Tables 4.2.6.8 and 6.1.1.4'
N N 0.0061 0.0033 'International Tables Vol C Tables 4.2.6.8 and 6.1.1.4'

loop_
_geom_angle_atom_site_label_1
_geom_angle_atom_site_label_2
_geom_angle_atom_site_label_3
_geom_angle
_geom_angle_site_symmetry_1
_geom_angle_site_symmetry_3
O2 S1 O1 119.11(8) . .
O2 S1 N1 107.80(9) . .
O1 S1 N1 106.22(8) . .
O2 S1 C24 107.61(8) . .
O1 S1 C24 107.62(9) . .
N1 S1 C24 108.06(8) . .
C2 N1 S1 122.75(13) . .
C2 N1 H1N 120.9(15) . .
S1 N1 H1N 111.8(15) . .
C18 N2 C21 111.30(18) . .
C18 N2 C3 113.77(15) . .
C21 N2 C3 112.80(17) . .
C12 C1 C2 115.98(18) . .
C12 C1 H1A 108.3 . .
C2 C1 H1A 108.3 . .
C12 C1 H1B 108.3 . .
C2 C1 H1B 108.3 . .
H1A C1 H1B 107.4 . .
N1 C2 C1 111.25(17) . .
N1 C2 C3 112.27(14) . .
C1 C2 C3 108.81(15) . .
N1 C2 H2 108.1 . .
C1 C2 H2 108.1 . .
C3 C2 H2 108.1 . .
N2 C3 C4 114.95(16) . .
N2 C3 C2 106.86(15) . .
C4 C3 C2 114.42(15) . .
N2 C3 H3 106.7 . .
C4 C3 H3 106.7 . .
C2 C3 H3 106.7 . .
C5 C4 C3 123.60(19) . .
C5 C4 H4 118.2 . .
C3 C4 H4 118.2 . .
C4 C5 C6 127.2(2) . .
C4 C5 H5 116.4 . .
C6 C5 H5 116.4 . .
C7 C6 C11 117.8(2) . .
C7 C6 C5 122.6(2) . .
C11 C6 C5 119.6(2) . .
C6 C7 C8 120.8(2) . .
C6 C7 H7 119.6 . .
C8 C7 H7 119.6 . .
C9 C8 C7 119.7(3) . .
C9 C8 H8 120.2 . .
C7 C8 H8 120.2 . .
C10 C9 C8 120.2(3) . .
C10 C9 H9 119.9 . .
C8 C9 H9 119.9 . .
C9 C10 C11 120.6(3) . .
C9 C10 H10 119.7 . .
C11 C10 H10 119.7 . .
C10 C11 C6 120.9(3) . .
C10 C11 H11 119.6 . .
C6 C11 H11 119.6 . .
C17 C12 C13 118.9(3) . .
C17 C12 C1 120.6(3) . .
C13 C12 C1 120.4(2) . .
C14 C13 C12 121.1(4) . .
C14 C13 H13 119.5 . .
C12 C13 H13 119.5 . .
C15 C14 C13 120.3(5) . .
C15 C14 H14 119.9 . .
C13 C14 H14 119.9 . .
C14 C15 C16 121.1(4) . .
C14 C15 H15 119.4 . .
C16 C15 H15 119.4 . .
C15 C16 C17 119.1(4) . .
C15 C16 H16 120.4 . .
C17 C16 H16 120.4 . .
C12 C17 C16 119.4(4) . .
C12 C17 H17 120.3 . .
C16 C17 H17 120.3 . .
N2 C18 C19 111.60(17) . .
N2 C18 H18A 109.3 . .
C19 C18 H18A 109.3 . .
N2 C18 H18B 109.3 . .
C19 C18 H18B 109.3 . .
H18A C18 H18B 108.0 . .
C20 C19 C18 126.0(3) . .
C20 C19 H19 117.0 . .
C18 C19 H19 117.0 . .
C19 C20 H20A 120.0 . .
C19 C20 H20B 120.0 . .
H20A C20 H20B 120.0 . .
N2 C21 C22 112.3(2) . .
N2 C21 H21A 109.1 . .
C22 C21 H21A 109.1 . .
N2 C21 H21B 109.1 . .
C22 C21 H21B 109.1 . .
H21A C21 H21B 107.9 . .
C23 C22 C21 125.8(3) . .
C23 C22 H22 117.1 . .
C21 C22 H22 117.1 . .
C22 C23 H23A 120.0 . .
C22 C23 H23B 120.0 . .
H23A C23 H23B 120.0 . .
C25 C24 C29 119.87(18) . .
C25 C24 S1 120.36(13) . .
C29 C24 S1 119.77(15) . .
C26 C25 C24 119.84(18) . .
C26 C25 H25 120.1 . .
C24 C25 H25 120.1 . .
C25 C26 C27 121.6(2) . .
C25 C26 H26 119.2 . .
C27 C26 H26 119.2 . .
C28 C27 C26 117.58(19) . .
C28 C27 C30 121.91(19) . .
C26 C27 C30 120.5(2) . .
C27 C28 C29 121.75(18) . .
C27 C28 H28 119.1 . .
C29 C28 H28 119.1 . .
C24 C29 C28 119.3(2) . .
C24 C29 H29 120.4 . .
C28 C29 H29 120.4 . .
C27 C30 H30A 109.5 . .
C27 C30 H30B 109.5 . .
H30A C30 H30B 109.5 . .
C27 C30 H30C 109.5 . .
H30A C30 H30C 109.5 . .
H30B C30 H30C 109.5 . .

loop_
_geom_bond_atom_site_label_1
_geom_bond_atom_site_label_2
_geom_bond_distance
_geom_bond_site_symmetry_2
S1 O2 1.4330(14) .
S1 O1 1.4371(13) .
S1 N1 1.6109(16) .
S1 C24 1.7645(19) .
N1 C2 1.468(2) .
N1 H1N 0.826(15) .
N2 C18 1.468(3) .
N2 C21 1.469(3) .
N2 C3 1.479(3) .
C1 C12 1.494(3) .
C1 C2 1.528(3) .
C1 H1A 0.9700 .
C1 H1B 0.9700 .
C2 C3 1.550(3) .
C2 H2 0.9800 .
C3 C4 1.499(3) .
C3 H3 0.9800 .
C4 C5 1.318(3) .
C4 H4 0.9300 .
C5 C6 1.471(3) .
C5 H5 0.9300 .
C6 C7 1.370(3) .
C6 C11 1.394(3) .
C7 C8 1.402(3) .
C7 H7 0.9300 .
C8 C9 1.368(4) .
C8 H8 0.9300 .
C9 C10 1.348(4) .
C9 H9 0.9300 .
C10 C11 1.378(4) .
C10 H10 0.9300 .
C11 H11 0.9300 .
C12 C17 1.382(4) .
C12 C13 1.383(4) .
C13 C14 1.378(4) .
C13 H13 0.9300 .
C14 C15 1.334(7) .
C14 H14 0.9300 .
C15 C16 1.384(7) .
C15 H15 0.9300 .
C16 C17 1.412(5) .
C16 H16 0.9300 .
C17 H17 0.9300 .
C18 C19 1.493(3) .
C18 H18A 0.9700 .
C18 H18B 0.9700 .
C19 C20 1.288(4) .
C19 H19 0.9300 .
C20 H20A 0.9300 .
C20 H20B 0.9300 .
C21 C22 1.488(4) .
C21 H21A 0.9700 .
C21 H21B 0.9700 .
C22 C23 1.291(5) .
C22 H22 0.9300 .
C23 H23A 0.9300 .
C23 H23B 0.9300 .
C24 C25 1.376(3) .
C24 C29 1.376(3) .
C25 C26 1.369(3) .
C25 H25 0.9300 .
C26 C27 1.383(3) .
C26 H26 0.9300 .
C27 C28 1.375(3) .
C27 C30 1.507(3) .
C28 C29 1.382(3) .
C28 H28 0.9300 .
C29 H29 0.9300 .
C30 H30A 0.9600 .
C30 H30B 0.9600 .
C30 H30C 0.9600 .

loop_
_geom_torsion_atom_site_label_1
_geom_torsion_atom_site_label_2
_geom_torsion_atom_site_label_3
_geom_torsion_atom_site_label_4
_geom_torsion
_geom_torsion_site_symmetry_1
_geom_torsion_site_symmetry_2
_geom_torsion_site_symmetry_3
_geom_torsion_site_symmetry_4
O2 S1 N1 C2 37.37(16) . . . .
O1 S1 N1 C2 166.09(14) . . . .
C24 S1 N1 C2 -78.66(16) . . . .
S1 N1 C2 C1 127.89(16) . . . .
S1 N1 C2 C3 -109.90(17) . . . .
C12 C1 C2 N1 -71.4(3) . . . .
C12 C1 C2 C3 164.4(2) . . . .
C18 N2 C3 C4 47.8(2) . . . .
C21 N2 C3 C4 -80.2(2) . . . .
C18 N2 C3 C2 -80.34(19) . . . .
C21 N2 C3 C2 151.66(17) . . . .
N1 C2 C3 N2 157.93(15) . . . .
C1 C2 C3 N2 -78.5(2) . . . .
N1 C2 C3 C4 29.5(2) . . . .
C1 C2 C3 C4 153.09(18) . . . .
N2 C3 C4 C5 107.1(2) . . . .
C2 C3 C4 C5 -128.6(2) . . . .
C3 C4 C5 C6 179.11(19) . . . .
C4 C5 C6 C7 -18.1(3) . . . .
C4 C5 C6 C11 163.4(2) . . . .
C11 C6 C7 C8 -1.1(3) . . . .
C5 C6 C7 C8 -179.6(2) . . . .
C6 C7 C8 C9 0.5(4) . . . .
C7 C8 C9 C10 0.1(4) . . . .
C8 C9 C10 C11 -0.1(5) . . . .
C9 C10 C11 C6 -0.6(5) . . . .
C7 C6 C11 C10 1.1(4) . . . .
C5 C6 C11 C10 179.7(3) . . . .
C2 C1 C12 C17 121.4(2) . . . .
C2 C1 C12 C13 -61.0(3) . . . .
C17 C12 C13 C14 0.2(4) . . . .
C1 C12 C13 C14 -177.5(2) . . . .
C12 C13 C14 C15 0.0(5) . . . .
C13 C14 C15 C16 0.6(6) . . . .
C14 C15 C16 C17 -1.4(7) . . . .
C13 C12 C17 C16 -1.0(4) . . . .
C1 C12 C17 C16 176.7(2) . . . .
C15 C16 C17 C12 1.6(5) . . . .
C21 N2 C18 C19 -82.2(2) . . . .
C3 N2 C18 C19 149.07(19) . . . .
N2 C18 C19 C20 126.1(3) . . . .
C18 N2 C21 C22 156.9(2) . . . .
C3 N2 C21 C22 -73.8(3) . . . .
N2 C21 C22 C23 130.4(3) . . . .
O2 S1 C24 C25 -178.19(15) . . . .
O1 S1 C24 C25 52.29(18) . . . .
N1 S1 C24 C25 -62.03(18) . . . .
O2 S1 C24 C29 1.77(18) . . . .
O1 S1 C24 C29 -127.75(16) . . . .
N1 S1 C24 C29 117.93(16) . . . .
C29 C24 C25 C26 -2.7(3) . . . .
S1 C24 C25 C26 177.23(17) . . . .
C24 C25 C26 C27 0.3(3) . . . .
C25 C26 C27 C28 2.2(3) . . . .
C25 C26 C27 C30 -176.2(2) . . . .
C26 C27 C28 C29 -2.3(3) . . . .
C30 C27 C28 C29 176.0(2) . . . .
C25 C24 C29 C28 2.6(3) . . . .
S1 C24 C29 C28 -177.36(17) . . . .
C27 C28 C29 C24 -0.1(3) . . . .
